data_2003764
loop_
_publ_author_name
'Baenziger, N. C.'
'Burton, D. J.'
'Tortelli, V.'

_publ_section_title
;
 2,3,5,6-Tetrakis(trifluoromethyl)terephthaloyl Difluoride
;
_journal_issue 8
_journal_name_full 'Acta Crystallographica Section C'
_journal_page_first 1663
_journal_page_last 1665
_journal_paper_doi 10.1107/S0108270195002125
_journal_volume 51
_journal_year 1995
_chemical_formula_moiety 'C12 F14 O2'
_chemical_formula_sum 'C12 F14 O2'
_chemical_formula_weight 441.97
_symmetry_cell_setting orthorhombic
_symmetry_space_group_name_Hall '-F 2uv 2vw'
_symmetry_space_group_name_H-M 'F d d d'
_atom_type_scat_source 'Cromer & Waber (1974)'
_cell_angle_alpha 90
_cell_angle_beta 90
_cell_angle_gamma 90
_cell_formula_units_Z 8
_cell_length_a 9.5781(8)
_cell_length_b 16.3763(18)
_cell_length_c 17.4396(14)
_cell_measurement_reflns_used 25
_cell_measurement_temperature 295
_cell_measurement_theta_max 66
_cell_measurement_theta_min 50
_cell_volume 2735.5(4)
_computing_cell_refinement 'CAD4 Software (Enraf Nonius, 1989)'
_computing_data_collection 'CAD4 Software (Enraf Nonius, 1989)'
_computing_data_reduction 'CAD4 Software (Enraf Nonius, 1989)'
_computing_molecular_graphics 'MolEN (Fair, 1990)'
_computing_publication_material 'MolEN (Fair, 1990)'
_computing_structure_refinement 'MolEN (Fair, 1990)'
_computing_structure_solution 'MolEN (Fair, 1990)'
_diffrn_measurement_device 'Enraf-Nonius CAD4'
_diffrn_measurement_method 'profile data from \q-2\q'
_diffrn_radiation_type CuK\a
_diffrn_radiation_wavelength 1.5418
_diffrn_reflns_av_R_equivalents 0.026
_diffrn_reflns_limit_h_max 9
_diffrn_reflns_limit_h_min -9
_diffrn_reflns_limit_k_max 0
_diffrn_reflns_limit_k_min -16
_diffrn_reflns_limit_l_max 17
_diffrn_reflns_limit_l_min -17
_diffrn_reflns_number 3649
_diffrn_reflns_theta_max 70
_diffrn_standards_decay_% <1.2
_diffrn_standards_interval_count 200
_diffrn_standards_interval_time 60
_diffrn_standards_number 3
_exptl_absorpt_coefficient_mu 2.62
_exptl_absorpt_correction_T_max 0.999
_exptl_absorpt_correction_T_min 0.967
_exptl_absorpt_correction_type empirical
_exptl_crystal_colour colorless
_exptl_crystal_density_diffrn 2.146
_exptl_crystal_description tabular
_exptl_crystal_size_max 0.50
_exptl_crystal_size_mid 0.32
_exptl_crystal_size_min 0.20
_refine_diff_density_max 0.07
_refine_diff_density_min -0.06
_refine_ls_goodness_of_fit_obs 1.032
_refine_ls_number_parameters 66
_refine_ls_number_reflns 532
_refine_ls_R_factor_obs 0.051
_refine_ls_shift/esd_max 0.12
_refine_ls_structure_factor_coef F
_refine_ls_weighting_details 'w = 1/[\s^2^(F) + (0.06F)^2^ + 1.0]'
_refine_ls_weighting_scheme calc
_refine_ls_wR_factor_obs 0.087
_reflns_number_observed 537
_reflns_number_total 657
_reflns_observed_criterion I>3\s
_cod_data_source_file cr1096.cif
_cod_data_source_block terephthal
_cod_depositor_comments
;
The following automatic conversions were performed:

'_refine_ls_weighting_scheme' value 'w = 1/[\s^2^(F) + (0.06F)^2^ +
1.0]' was changed to 'calc'. New tag '_refine_ls_weighting_details'
was created. The value of the new tag was set to 'w = 1/[\s^2^(F) +
(0.06F)^2^ + 1.0]'.

Automatic conversion script
Id: cif_fix_values 3143 2015-03-26 13:38:13Z robertas 
;
_cod_original_cell_volume 2735.5(7)
_cod_database_code 2003764

loop_
_symmetry_equiv_pos_as_xyz
x,y,z
3/4-x,3/4-y,z
3/4-x,y,3/4-z
x,3/4-y,3/4-z

loop_
_atom_site_aniso_label
_atom_site_aniso_U_11
_atom_site_aniso_U_12
_atom_site_aniso_U_13
_atom_site_aniso_U_22
_atom_site_aniso_U_23
_atom_site_aniso_U_33
F(1) 0.084(1) -0.0307(9) -0.0087(9) 0.087(1) -0.0197(9) 0.081(1)
F(2) 0.0497(9) -0.008(1) -0.0211(8) 0.127(2) -0.012(1) 0.091(1)
F(3) 0.085(1) -0.0511(9) 0.017(1) 0.121(1) -0.003(1) 0.082(1)
O(1) 0.138(2) 0.030(1) 0.031(2) 0.056(1) 0.025(1) 0.097(2)
C(1) 0.045(1) -0.009(1) -0.002(1) 0.058(1) 0.000(1) 0.050(1)
C(2) 0.057(1) -0.019(1) -0.002(1) 0.085(2) -0.006(2) 0.067(2)
C(3) 0.062(2) 0 -0.006(2) 0.047(2) 0 0.042(1)
C(4) 0.103(3) 0 -0.050(3) 0.055(2) 0 0.115(3)

loop_
_atom_site_label
_atom_site_fract_x
_atom_site_fract_y
_atom_site_fract_z
_atom_site_U_iso_or_equiv
F(1) 0.6424(2) 0.2164(1) 0.3178(1) 0.0837(5)
F(2) 0.5223(2) 0.3265(2) 0.3180(1) 0.0890(6)
F(3) 0.5551(2) 0.2605(2) 0.4233(1) 0.0960(6)
O(1) 0.8208(3) 0.1621(1) 0.4307(2) 0.0968(8)
C(1) 0.7490(3) 0.3322(2) 0.3718(2) 0.0509(6)
C(2) 0.6140(3) 0.2840(2) 0.3592(2) 0.0694(8)
C(3) 0.875 0.2905(2) 0.375 0.0504(8)
C(4) 0.875 0.1986(3) 0.375 0.0912(13)

loop_
_geom_angle_atom_site_label_1
_geom_angle_atom_site_label_2
_geom_angle_atom_site_label_3
_geom_angle_site_symmetry_1
_geom_angle_site_symmetry_3
_geom_angle
C(3) C(1) C(1) . 4_555 119.1(2)
C(3) C(1) C(2) . . 119.1(3)
C(2) C(1) C(1) . 4_555 121.7(2)
C(1) C(2) F(1) . . 109.3(3)
C(1) C(2) F(2) . . 111.3(3)
C(1) C(2) F(3) . . 113.2(3)
F(1) C(2) F(2) . . 105.9(3)
F(1) C(2) F(3) . . 107.6(3)
F(2) C(2) F(3) . . 109.2(3)
C(1) C(3) C(4) . . 119.4(2)
C(1) C(3) C(1) . 3_655 121.1(3)
C(1) C(3) C(4) 3_655 . 119.4(2)
C(3) C(4) O(1) . . 118.5(3)
C(3) C(4) O(1) . 3_655 118.5(3)
O(1) C(4) O(1) . 3_655 123.0(5)

loop_
_geom_bond_atom_site_label_1
_geom_bond_atom_site_label_2
_geom_bond_site_symmetry_2
_geom_bond_distance
C(1) C(2) . 1.531(4)
C(1) C(3) . 1.388(3)
C(1) C(1) 4_555 1.406(6)
C(2) F(1) . 1.348(5)
C(2) F(2) . 1.331(5)
C(2) F(3) . 1.309(4)
C(3) C(4) . 1.506(7)
C(4) O(1) . 1.252(4)
